data_7054031
loop_
_publ_author_name
'Mart\'i-Rujas, Javier'
'Cametti, Massimo'

_publ_section_title
;
 Synthesis of a novel hybrid metal--organic salt and its solid-state
 transformation
;
_journal_issue 4
_journal_name_full 'New Journal of Chemistry'
_journal_page_first 1385
_journal_paper_doi 10.1039/c3nj01400b
_journal_volume 38
_journal_year 2014
_chemical_formula_sum 'C18 H40 Br4 N2 O7 Zn'
_chemical_formula_weight 781.53
_chemical_name_systematic
; 
 ? 
;
_space_group_IT_number 167
_symmetry_cell_setting trigonal
_symmetry_space_group_name_Hall '-R 3 2"c'
_symmetry_space_group_name_H-M 'R -3 c :H'
_atom_sites_solution_hydrogens geom
_atom_sites_solution_primary direct
_atom_sites_solution_secondary difmap
_audit_creation_method SHELXL-97
_cell_angle_alpha 90.00
_cell_angle_beta 90.00
_cell_angle_gamma 120.00
_cell_formula_units_Z 12
_cell_length_a 11.0600(6)
_cell_length_b 11.0600(6)
_cell_length_c 78.221(5)
_cell_measurement_temperature 100(2)
_cell_volume 8286.4(8)
_computing_structure_refinement 'SHELXL-97 (Sheldrick, 2008)'
_computing_structure_solution 'SHELXS-97 (Sheldrick, 2008)'
_diffrn_ambient_temperature 100(2)
_diffrn_measured_fraction_theta_full 0.994
_diffrn_measured_fraction_theta_max 0.994
_diffrn_radiation_monochromator graphite
_diffrn_radiation_source 'fine-focus sealed tube'
_diffrn_radiation_type CuK\a
_diffrn_radiation_wavelength 1.54178
_diffrn_reflns_av_R_equivalents 0.0793
_diffrn_reflns_av_sigmaI/netI 0.0357
_diffrn_reflns_limit_h_max 12
_diffrn_reflns_limit_h_min -13
_diffrn_reflns_limit_k_max 13
_diffrn_reflns_limit_k_min -13
_diffrn_reflns_limit_l_max 92
_diffrn_reflns_limit_l_min -88
_diffrn_reflns_number 14033
_diffrn_reflns_theta_full 66.39
_diffrn_reflns_theta_max 66.39
_diffrn_reflns_theta_min 3.39
_exptl_absorpt_coefficient_mu 8.343
_exptl_absorpt_correction_T_max 0.7314
_exptl_absorpt_correction_T_min 0.3880
_exptl_absorpt_correction_type multi-scan
_exptl_crystal_density_diffrn 1.879
_exptl_crystal_density_method 'not measured'
_exptl_crystal_F_000 4656
_exptl_crystal_size_max 0.14
_exptl_crystal_size_mid 0.06
_exptl_crystal_size_min 0.04
_refine_diff_density_max 1.203
_refine_diff_density_min -0.577
_refine_diff_density_rms 0.111
_refine_ls_extinction_method none
_refine_ls_goodness_of_fit_ref 1.093
_refine_ls_hydrogen_treatment mixed
_refine_ls_matrix_type full
_refine_ls_number_parameters 100
_refine_ls_number_reflns 1622
_refine_ls_number_restraints 2
_refine_ls_restrained_S_all 1.093
_refine_ls_R_factor_all 0.0384
_refine_ls_R_factor_gt 0.0344
_refine_ls_shift/su_max 0.000
_refine_ls_shift/su_mean 0.000
_refine_ls_structure_factor_coef Fsqd
_refine_ls_weighting_details 'calc w=1/[\s^2^(Fo^2^)+(0.0569P)^2^+35.4923P] where P=(Fo^2^+2Fc^2^)/3'
_refine_ls_weighting_scheme calc
_refine_ls_wR_factor_gt 0.0998
_refine_ls_wR_factor_ref 0.1019
_reflns_number_gt 1439
_reflns_number_total 1622
_reflns_threshold_expression >2sigma(I)
_cod_data_source_file c3nj01400b2.cif
_cod_data_source_block 3
_cod_depositor_comments
;
The following automatic conversions were performed:

'_exptl_absorpt_correction_type' value 'Multi-scan' changed to
'multi-scan' according to
/usr/data/users/saulius/crontab/automatic-downloads/current/RSC/lib/dictionaries/cif_core.dic
dictionary named 'cif_core.dic' version 2.4.2 from 2011-04-26.

Automatic conversion script
Id: cif_fix_values 2281 2013-09-26 08:29:07Z andrius 
;
_cod_original_sg_symbol_H-M R-3c
_cod_database_code 7054031

loop_
_symmetry_equiv_pos_as_xyz
'x, y, z'
'-y, x-y, z'
'-x+y, -x, z'
'y, x, -z+1/2'
'x-y, -y, -z+1/2'
'-x, -x+y, -z+1/2'
'x+2/3, y+1/3, z+1/3'
'-y+2/3, x-y+1/3, z+1/3'
'-x+y+2/3, -x+1/3, z+1/3'
'y+2/3, x+1/3, -z+5/6'
'x-y+2/3, -y+1/3, -z+5/6'
'-x+2/3, -x+y+1/3, -z+5/6'
'x+1/3, y+2/3, z+2/3'
'-y+1/3, x-y+2/3, z+2/3'
'-x+y+1/3, -x+2/3, z+2/3'
'y+1/3, x+2/3, -z+7/6'
'x-y+1/3, -y+2/3, -z+7/6'
'-x+1/3, -x+y+2/3, -z+7/6'
'-x, -y, -z'
'y, -x+y, -z'
'x-y, x, -z'
'-y, -x, z-1/2'
'-x+y, y, z-1/2'
'x, x-y, z-1/2'
'-x+2/3, -y+1/3, -z+1/3'
'y+2/3, -x+y+1/3, -z+1/3'
'x-y+2/3, x+1/3, -z+1/3'
'-y+2/3, -x+1/3, z-1/6'
'-x+y+2/3, y+1/3, z-1/6'
'x+2/3, x-y+1/3, z-1/6'
'-x+1/3, -y+2/3, -z+2/3'
'y+1/3, -x+y+2/3, -z+2/3'
'x-y+1/3, x+2/3, -z+2/3'
'-y+1/3, -x+2/3, z+1/6'
'-x+y+1/3, y+2/3, z+1/6'
'x+1/3, x-y+2/3, z+1/6'

loop_
_atom_site_label
_atom_site_type_symbol
_atom_site_fract_x
_atom_site_fract_y
_atom_site_fract_z
_atom_site_U_iso_or_equiv
_atom_site_adp_type
_atom_site_occupancy
_atom_site_symmetry_multiplicity
_atom_site_calc_flag
_atom_site_refinement_flags
Br1 Br 1.0000 0.0000 0.022702(9) 0.0279(2) Uani 1 3 d S
Br2 Br 0.94211(5) 0.17352(5) 0.062938(5) 0.03086(19) Uani 1 1 d .
Zn3 Zn 1.0000 0.0000 0.053162(11) 0.0269(3) Uani 1 3 d S
N1 N 0.3333 0.6667 -0.02544(7) 0.0237(12) Uani 1 3 d SD
N2 N 0.3333 0.6667 0.05613(7) 0.0253(13) Uani 1 3 d SD
O2 O 0.3821(3) 0.4917(3) 0.03356(4) 0.0282(7) Uani 1 1 d .
O1 O 0.2659(3) 0.4556(3) -0.00273(3) 0.0271(6) Uani 1 1 d .
C2 C 0.2790(4) 0.4235(4) -0.02004(5) 0.0275(9) Uani 1 1 d .
H2A H 0.2119 0.3242 -0.0225 0.033 Uiso 1 1 calc R
H2B H 0.3746 0.4412 -0.0223 0.033 Uiso 1 1 calc R
C4 C 0.2503(4) 0.3854(4) 0.02684(5) 0.0290(9) Uani 1 1 d .
H4A H 0.1812 0.4172 0.0275 0.035 Uiso 1 1 calc R
H4B H 0.2152 0.2994 0.0338 0.035 Uiso 1 1 calc R
C5 C 0.3951(5) 0.4805(5) 0.05171(5) 0.0304(10) Uani 1 1 d .
H5A H 0.4942 0.5399 0.0551 0.036 Uiso 1 1 calc R
H5B H 0.3666 0.3826 0.0546 0.036 Uiso 1 1 calc R
C6 C 0.3063(5) 0.5246(4) 0.06173(5) 0.0290(9) Uani 1 1 d .
H6A H 0.2064 0.4551 0.0600 0.035 Uiso 1 1 calc R
H6B H 0.3274 0.5271 0.0741 0.035 Uiso 1 1 calc R
C3 C 0.2666(5) 0.3542(4) 0.00847(5) 0.0282(9) Uani 1 1 d .
H3A H 0.3555 0.3540 0.0071 0.034 Uiso 1 1 calc R
H3B H 0.1893 0.2603 0.0054 0.034 Uiso 1 1 calc R
C1 C 0.2482(4) 0.5175(4) -0.03109(5) 0.0262(8) Uani 1 1 d .
H1A H 0.2700 0.5093 -0.0432 0.031 Uiso 1 1 calc R
H1B H 0.1477 0.4873 -0.0303 0.031 Uiso 1 1 calc R
H101 H 0.3333 0.6667 -0.0140(3) 0.019(19) Uiso 1 3 d SD
H102 H 0.3333 0.6667 0.0447(3) 0.03(2) Uiso 1 3 d SD
O1S O 0.6667 0.3333 0.0833 0.33(2) Uani 1 6 d S

loop_
_atom_site_aniso_label
_atom_site_aniso_U_11
_atom_site_aniso_U_22
_atom_site_aniso_U_33
_atom_site_aniso_U_23
_atom_site_aniso_U_13
_atom_site_aniso_U_12
Br1 0.0324(3) 0.0324(3) 0.0189(4) 0.000 0.000 0.01622(15)
Br2 0.0386(3) 0.0337(3) 0.0237(3) -0.00039(16) -0.00003(17) 0.0206(2)
Zn3 0.0311(4) 0.0311(4) 0.0184(5) 0.000 0.000 0.01555(18)
N1 0.0268(19) 0.0268(19) 0.017(3) 0.000 0.000 0.0134(10)
N2 0.0287(19) 0.0287(19) 0.018(3) 0.000 0.000 0.0144(10)
O2 0.0294(15) 0.0310(15) 0.0213(14) -0.0001(11) 0.0003(11) 0.0130(13)
O1 0.0360(16) 0.0274(15) 0.0215(14) -0.0004(11) -0.0008(12) 0.0185(13)
C2 0.032(2) 0.030(2) 0.0200(19) -0.0022(16) 0.0007(16) 0.0153(18)
C4 0.027(2) 0.027(2) 0.026(2) -0.0003(17) -0.0005(16) 0.0086(17)
C5 0.034(2) 0.037(2) 0.024(2) -0.0033(17) -0.0030(17) 0.020(2)
C6 0.036(2) 0.031(2) 0.0200(19) -0.0007(16) -0.0014(17) 0.0170(19)
C3 0.034(2) 0.029(2) 0.023(2) 0.0027(16) -0.0007(17) 0.0162(19)
C1 0.026(2) 0.027(2) 0.0236(18) -0.0025(16) -0.0011(16) 0.0120(17)
O1S 0.28(3) 0.28(3) 0.43(6) 0.000 0.000 0.141(14)

loop_
_atom_type_symbol
_atom_type_description
_atom_type_scat_dispersion_real
_atom_type_scat_dispersion_imag
_atom_type_scat_source
C C 0.0181 0.0091 'International Tables Vol C Tables 4.2.6.8 and 6.1.1.4'
H H 0.0000 0.0000 'International Tables Vol C Tables 4.2.6.8 and 6.1.1.4'
N N 0.0311 0.0180 'International Tables Vol C Tables 4.2.6.8 and 6.1.1.4'
O O 0.0492 0.0322 'International Tables Vol C Tables 4.2.6.8 and 6.1.1.4'
Zn Zn -1.5491 0.6778 'International Tables Vol C Tables 4.2.6.8 and 6.1.1.4'
Br Br -0.6763 1.2805 'International Tables Vol C Tables 4.2.6.8 and 6.1.1.4'

loop_
_geom_angle_atom_site_label_1
_geom_angle_atom_site_label_2
_geom_angle_atom_site_label_3
_geom_angle
_geom_angle_site_symmetry_1
_geom_angle_site_symmetry_3
Br1 Zn3 Br2 108.33(2) . 3_765
Br1 Zn3 Br2 108.33(2) . 2_645
Br2 Zn3 Br2 110.58(2) 3_765 2_645
Br1 Zn3 Br2 108.34(2) . .
Br2 Zn3 Br2 110.58(2) 3_765 .
Br2 Zn3 Br2 110.58(2) 2_645 .
C1 N1 C1 111.7(2) . 2_665
C1 N1 C1 111.7(2) . 3_565
C1 N1 C1 111.7(2) 2_665 3_565
C6 N2 C6 112.0(2) . 3_565
C6 N2 C6 111.9(2) . 2_665
C6 N2 C6 111.9(2) 3_565 2_665
C5 O2 C4 113.2(3) . .
C2 O1 C3 110.3(3) . .
O1 C2 C1 106.6(3) . .
O2 C4 C3 110.2(3) . .
O2 C5 C6 111.9(3) . .
N2 C6 C5 111.2(3) . .
O1 C3 C4 110.9(3) . .
N1 C1 C2 110.7(3) . .

loop_
_geom_bond_atom_site_label_1
_geom_bond_atom_site_label_2
_geom_bond_distance
_geom_bond_site_symmetry_2
Br1 Zn3 2.3826(11) .
Br2 Zn3 2.4304(5) .
Zn3 Br2 2.4303(5) 3_765
Zn3 Br2 2.4303(5) 2_645
N1 C1 1.500(4) .
N1 C1 1.500(4) 2_665
N1 C1 1.500(4) 3_565
N2 C6 1.510(4) .
N2 C6 1.510(4) 3_565
N2 C6 1.510(4) 2_665
O2 C5 1.439(5) .
O2 C4 1.439(5) .
O1 C2 1.425(5) .
O1 C3 1.427(5) .
C2 C1 1.516(6) .
C4 C3 1.510(6) .
C5 C6 1.515(6) .
